data_7151325
loop_
_publ_author_name
'Moloney, Mark G.'
'Panchal, Terry'
'Pike, Richard'

_publ_section_title
;
 trans-2,5-Disubstituted pyrrolidines: Rapid stereocontrolled access
 from sulfones.
;
_journal_issue 21
_journal_name_full 'Organic &amp; biomolecular chemistry'
_journal_page_first 3894
_journal_page_last 3897
_journal_paper_doi 10.1039/b611583g
_journal_volume 4
_journal_year 2006
_chemical_absolute_configuration ad
_chemical_compound_source
;
synthesis as described
;
_chemical_formula_moiety ' C18 H25 N O6 S '
_chemical_formula_sum 'C18 H25 N O6 S'
_chemical_formula_weight 383.47
_chemical_name_systematic
;
?
;
_space_group_IT_number 4
_symmetry_cell_setting monoclinic
_symmetry_space_group_name_Hall 'P 2yb'
_symmetry_space_group_name_H-M 'P 1 21 1'
_atom_sites_solution_hydrogens geom
_atom_sites_solution_primary direct
_cell_angle_alpha 90
_cell_angle_beta 98.9319(17)
_cell_angle_gamma 90
_cell_formula_units_Z 2
_cell_length_a 10.6783(3)
_cell_length_b 8.1891(2)
_cell_length_c 11.1365(3)
_cell_measurement_reflns_used 9083
_cell_measurement_temperature 150
_cell_measurement_theta_max 28
_cell_measurement_theta_min 5
_cell_volume 962.03(4)
_computing_cell_refinement
;
KappaCCD software 'DENZO' (Otwinowski & Minor, 1996)
;
_computing_data_collection
;
KappaCCD software 'Collect' (Nonius, 2000)
;
_computing_data_reduction
;
KappaCCD software 'DENZO' (Otwinowski & Minor, 1996)
;
_computing_publication_material
;
CRYSTALS (Watkin et al, 2001)
;
_computing_structure_refinement
;
CRYSTALS (Watkin et al, 2001)
;
_computing_structure_solution 'SIR92 (Giacovazzo et al, 1992)'
_diffrn_ambient_temperature 150
_diffrn_measured_fraction_theta_full 0.995
_diffrn_measured_fraction_theta_max 0.995
_diffrn_measurement_device_type
;
Nonius KappaCCD
;
_diffrn_measurement_method \w
_diffrn_radiation_monochromator graphite
_diffrn_radiation_type 'Mo K\a'
_diffrn_radiation_wavelength 0.71073
_diffrn_reflns_av_R_equivalents 0.039
_diffrn_reflns_limit_h_max 13
_diffrn_reflns_limit_h_min -12
_diffrn_reflns_limit_k_max 10
_diffrn_reflns_limit_k_min -10
_diffrn_reflns_limit_l_max 14
_diffrn_reflns_limit_l_min -14
_diffrn_reflns_number 9083
_diffrn_reflns_theta_full 27.476
_diffrn_reflns_theta_max 27.476
_diffrn_reflns_theta_min 5.177
_diffrn_standards_decay_% 0.00
_diffrn_standards_interval_count 0
_diffrn_standards_interval_time 0
_diffrn_standards_number 0
_exptl_absorpt_coefficient_mu 0.201
_exptl_absorpt_correction_T_max 0.96
_exptl_absorpt_correction_T_min 0.94
_exptl_absorpt_correction_type multi-scan
_exptl_absorpt_process_details
;
Denzo/Scalepack (Otwinowski & Minor, 1996)
;
_exptl_crystal_colour ' colourless '
_exptl_crystal_density_diffrn 1.324
_exptl_crystal_description ' fragment '
_exptl_crystal_F_000 408
_exptl_crystal_size_max 0.32
_exptl_crystal_size_mid 0.30
_exptl_crystal_size_min 0.18
_exptl_crystal_thermal_history
;
The material was crystallised at ambient temperature. A suitable crystal
was cooled rapidly to 150K for single-crystal X-ray diffraction analysis.
;
_refine_diff_density_max 0.34
_refine_diff_density_min -0.42
_refine_ls_abs_structure_details 'Flack, 1848 Friedel-pairs'
_refine_ls_abs_structure_Flack 0.04(7)
_refine_ls_extinction_method None
_refine_ls_goodness_of_fit_ref 1.1154
_refine_ls_hydrogen_treatment noref
_refine_ls_matrix_type full
_refine_ls_number_parameters 236
_refine_ls_number_reflns 3226
_refine_ls_number_restraints 1
_refine_ls_R_factor_all 0.0522
_refine_ls_R_factor_gt 0.0334
_refine_ls_shift/su_max 0.002349
_refine_ls_structure_factor_coef F
_refine_ls_weighting_details
;
Method, part 1, Chebychev polynomial, (Watkin, 1994, Prince, 1982)
[weight] = 1.0/[A~0~*T~0~(x)+A~1~*T~1~(x) ... +A~n-1~]*T~n-1~(x)]
where A~i~ are the Chebychev coefficients listed below and x= Fcalc/Fmax
Method = Robust Weighting (Prince, 1982)
W = [weight] * [1-(deltaF/6*sigmaF)^2^]^2^
A~i~ are:
0.310 0.0240 0.0616
;
_refine_ls_weighting_scheme calc
_refine_ls_wR_factor_all 0.0553
_refine_ls_wR_factor_gt 0.0340
_refine_ls_wR_factor_ref 0.0340
_reflns_limit_h_max 13
_reflns_limit_h_min -13
_reflns_limit_k_max 10
_reflns_limit_k_min -10
_reflns_limit_l_max 14
_reflns_limit_l_min 0
_reflns_number_gt 3226
_reflns_number_total 4175
_reflns_threshold_expression I>3.00u(I)
_cod_data_source_file b611583g.txt
_cod_data_source_block arc1288
_cod_depositor_comments
;
The following automatic conversions were performed:
'_symmetry_cell_setting' value 'Monoclinic' changed to 'monoclinic'
according to '/home/saulius/struct/CIF-dictionaries/cif_core.dic'
dictionary named 'cif_core.dic' version 2.4.1 from 2010-06-29.

Automatic conversion script
Id: cif_fix_enum 1527 2010-12-29 10:47:43Z saulius 
;
_cod_original_sg_symbol_H-M 'P 1 21 1 '
_cod_original_formula_sum ' C18 H25 N O6 S '
_cod_database_code 7151325

loop_
_symmetry_equiv_pos_as_xyz
x,y,z
-x,y+1/2,-z

loop_
_atom_site_label
_atom_site_type_symbol
_atom_site_fract_x
_atom_site_fract_y
_atom_site_fract_z
_atom_site_U_iso_or_equiv
_atom_site_occupancy
_atom_site_adp_type
N1 N 0.39679(14) 0.3820(2) 0.26585(14) 0.0161 1.0000 Uani
C1 C 0.50485(18) 0.3652(3) 0.36097(17) 0.0179 1.0000 Uani
C2 C 0.4913(2) 0.1948(3) 0.4158(2) 0.0231 1.0000 Uani
C3 C 0.4053(2) 0.1023(3) 0.3153(2) 0.0230 1.0000 Uani
C4 C 0.3161(2) 0.2362(3) 0.2541(2) 0.0192 1.0000 Uani
C5 C 0.2046(2) 0.2617(3) 0.3225(2) 0.0203 1.0000 Uani
O1 O 0.20913(15) 0.3446(2) 0.41247(14) 0.0285 1.0000 Uani
O2 O 0.10289(14) 0.1778(2) 0.27051(14) 0.0252 1.0000 Uani
C6 C -0.0123(2) 0.1965(3) 0.3264(2) 0.0297 1.0000 Uani
C7 C -0.0139(2) 0.0828(3) 0.4314(2) 0.0337 1.0000 Uani
C8 C 0.3439(2) 0.5373(3) 0.24604(19) 0.0176 1.0000 Uani
O3 O 0.39237(16) 0.65974(18) 0.29006(15) 0.0226 1.0000 Uani
O4 O 0.23534(14) 0.52368(18) 0.16735(13) 0.0207 1.0000 Uani
C9 C 0.1545(2) 0.6701(3) 0.1353(2) 0.0245 1.0000 Uani
C10 C 0.0448(3) 0.5982(3) 0.0480(3) 0.0406 1.0000 Uani
C11 C 0.1101(2) 0.7354(3) 0.2484(2) 0.0346 1.0000 Uani
C12 C 0.2270(2) 0.7943(3) 0.0722(2) 0.0329 1.0000 Uani
S1 S 0.65473(5) 0.37412(8) 0.30277(5) 0.0193 1.0000 Uani
O5 O 0.65482(16) 0.24686(19) 0.21271(16) 0.0268 1.0000 Uani
O6 O 0.75137(13) 0.3740(3) 0.40889(14) 0.0301 1.0000 Uani
C13 C 0.6573(2) 0.5645(3) 0.2299(2) 0.0188 1.0000 Uani
C14 C 0.6065(2) 0.5768(3) 0.1069(2) 0.0218 1.0000 Uani
C15 C 0.6026(2) 0.7287(3) 0.0514(2) 0.0287 1.0000 Uani
C16 C 0.6501(2) 0.8651(3) 0.1180(2) 0.0306 1.0000 Uani
C17 C 0.7007(2) 0.8514(3) 0.2396(2) 0.0293 1.0000 Uani
C18 C 0.7050(2) 0.6993(3) 0.2965(2) 0.0235 1.0000 Uani
H11 H 0.5059 0.4563 0.4210 0.0214 1.0000 Uiso
H21 H 0.5757 0.1401 0.4353 0.0280 1.0000 Uiso
H22 H 0.4512 0.2022 0.4910 0.0280 1.0000 Uiso
H31 H 0.4558 0.0526 0.2562 0.0279 1.0000 Uiso
H32 H 0.3564 0.0149 0.3504 0.0279 1.0000 Uiso
H41 H 0.2793 0.2091 0.1683 0.0231 1.0000 Uiso
H61 H -0.0168 0.3114 0.3558 0.0362 1.0000 Uiso
H62 H -0.0879 0.1733 0.2636 0.0362 1.0000 Uiso
H71 H -0.0936 0.0997 0.4665 0.0413 1.0000 Uiso
H72 H 0.0610 0.1055 0.4950 0.0413 1.0000 Uiso
H73 H -0.0101 -0.0326 0.4029 0.0413 1.0000 Uiso
H101 H -0.0175 0.6864 0.0193 0.0461 1.0000 Uiso
H102 H 0.0775 0.5492 -0.0233 0.0461 1.0000 Uiso
H103 H 0.0021 0.5118 0.0906 0.0461 1.0000 Uiso
H111 H 0.0557 0.8339 0.2271 0.0421 1.0000 Uiso
H112 H 0.1853 0.7662 0.3095 0.0421 1.0000 Uiso
H113 H 0.0599 0.6495 0.2835 0.0421 1.0000 Uiso
H121 H 0.1727 0.8927 0.0506 0.0390 1.0000 Uiso
H122 H 0.3057 0.8270 0.1278 0.0390 1.0000 Uiso
H123 H 0.2504 0.7452 -0.0035 0.0390 1.0000 Uiso
H141 H 0.5735 0.4778 0.0597 0.0266 1.0000 Uiso
H151 H 0.5657 0.7402 -0.0363 0.0351 1.0000 Uiso
H161 H 0.6476 0.9743 0.0774 0.0375 1.0000 Uiso
H171 H 0.7341 0.9503 0.2866 0.0349 1.0000 Uiso
H181 H 0.7419 0.6880 0.3843 0.0281 1.0000 Uiso

loop_
_atom_site_aniso_label
_atom_site_aniso_U_11
_atom_site_aniso_U_22
_atom_site_aniso_U_33
_atom_site_aniso_U_23
_atom_site_aniso_U_13
_atom_site_aniso_U_12
N1 0.0159(8) 0.0135(7) 0.0186(8) 0.0011(8) 0.0020(6) 0.0002(8)
C1 0.0181(9) 0.0176(9) 0.0178(9) 0.0018(10) 0.0023(7) 0.0014(10)
C2 0.0224(11) 0.0220(11) 0.0255(11) 0.0089(9) 0.0059(9) 0.0009(9)
C3 0.0207(12) 0.0175(10) 0.0315(13) 0.0049(9) 0.0061(10) 0.0005(9)
C4 0.0205(12) 0.0157(10) 0.0216(11) -0.0015(9) 0.0040(9) 0.0007(9)
C5 0.0199(11) 0.0201(10) 0.0212(11) 0.0035(9) 0.0041(9) 0.0001(9)
O1 0.0299(8) 0.0322(10) 0.0252(8) -0.0051(7) 0.0098(6) -0.0016(7)
O2 0.0169(8) 0.0309(9) 0.0289(8) -0.0030(7) 0.0067(7) -0.0048(7)
C6 0.0147(11) 0.0406(14) 0.0352(13) 0.0025(11) 0.0079(10) 0.0002(10)
C7 0.0263(13) 0.0420(15) 0.0351(14) 0.0045(11) 0.0117(11) -0.0022(11)
C8 0.0176(11) 0.0190(10) 0.0164(10) 0.0014(9) 0.0031(8) 0.0030(8)
O3 0.0236(8) 0.0161(7) 0.0265(9) -0.0014(7) -0.0017(7) -0.0002(7)
O4 0.0207(8) 0.0165(7) 0.0230(8) 0.0004(6) -0.0025(6) 0.0036(6)
C9 0.0210(11) 0.0213(11) 0.0293(12) 0.0025(9) -0.0021(9) 0.0069(9)
C10 0.0294(14) 0.0359(14) 0.0499(17) -0.0003(13) -0.0144(12) 0.0046(11)
C11 0.0284(14) 0.0343(14) 0.0426(16) -0.0031(11) 0.0099(12) 0.0079(11)
C12 0.0357(15) 0.0291(13) 0.0327(13) 0.0100(11) 0.0015(11) 0.0047(11)
S1 0.0171(2) 0.0160(2) 0.0246(2) 0.0022(2) 0.00303(18) 0.0016(2)
O5 0.0305(10) 0.0175(8) 0.0354(10) -0.0014(7) 0.0144(8) 0.0036(7)
O6 0.0192(7) 0.0328(8) 0.0352(8) 0.0116(10) -0.0056(6) 0.0006(9)
C13 0.0172(11) 0.0173(10) 0.0223(10) 0.0017(9) 0.0049(9) 0.0001(8)
C14 0.0232(12) 0.0213(11) 0.0220(11) -0.0024(9) 0.0068(9) -0.0011(9)
C15 0.0324(13) 0.0306(13) 0.0248(12) 0.0065(10) 0.0095(10) 0.0078(10)
C16 0.0345(12) 0.0205(10) 0.0389(12) 0.0068(12) 0.0119(10) -0.0031(12)
C17 0.0285(12) 0.0186(12) 0.0402(13) -0.0017(11) 0.0036(10) -0.0014(10)
C18 0.0196(11) 0.0220(11) 0.0285(12) -0.0015(9) 0.0024(9) -0.0011(9)

loop_
_atom_type_symbol
_atom_type_scat_dispersion_real
_atom_type_scat_dispersion_imag
_atom_type_scat_Cromer_Mann_a1
_atom_type_scat_Cromer_Mann_b1
_atom_type_scat_Cromer_Mann_a2
_atom_type_scat_Cromer_Mann_b2
_atom_type_scat_Cromer_Mann_a3
_atom_type_scat_Cromer_Mann_b3
_atom_type_scat_Cromer_Mann_a4
_atom_type_scat_Cromer_Mann_b4
_atom_type_scat_Cromer_Mann_c
_atom_type_scat_source
'C ' 0.0033 0.0016 2.3100 20.8439 1.0200 10.2075 1.5886 0.5687 0.8650 51.6512 0.2156 International_Tables_Vol_IV_Table_2.2B
'H ' 0.0000 0.0000 0.4930 10.5109 0.3229 26.1257 0.1402 3.1424 0.0408 57.7998 0.0030 International_Tables_Vol_IV_Table_2.2B
'N ' 0.0061 0.0033 12.2126 0.0057 3.1322 9.8933 2.0125 28.9975 1.1663 0.5826 -11.5290 International_Tables_Vol_IV_Table_2.2B
'O ' 0.0106 0.0060 3.0485 13.2771 2.2868 5.7011 1.5463 0.3239 0.8670 32.9089 0.2508 International_Tables_Vol_IV_Table_2.2B
'S ' 0.1246 0.1234 6.9053 1.4679 5.2034 22.2151 1.4379 0.2536 1.5863 56.1720 0.8669 International_Tables_Vol_IV_Table_2.2B

loop_
_geom_angle_atom_site_label_1
_geom_angle_site_symmetry_1
_geom_angle_atom_site_label_2
_geom_angle_site_symmetry_2
_geom_angle_atom_site_label_3
_geom_angle_site_symmetry_3
_geom_angle
_geom_angle_publ_flag
C1 . N1 . C4 . 112.28(18) yes
C1 . N1 . C8 . 117.34(18) yes
C4 . N1 . C8 . 120.69(16) yes
N1 . C1 . C2 . 105.24(18) yes
N1 . C1 . S1 . 112.41(13) yes
C2 . C1 . S1 . 108.63(15) yes
N1 . C1 . H11 . 110.100 no
C2 . C1 . H11 . 113.776 no
S1 . C1 . H11 . 106.797 no
C1 . C2 . C3 . 103.95(17) yes
C1 . C2 . H21 . 110.835 no
C3 . C2 . H21 . 110.835 no
C1 . C2 . H22 . 110.835 no
C3 . C2 . H22 . 110.834 no
H21 . C2 . H22 . 109.467 no
C2 . C3 . C4 . 103.34(18) yes
C2 . C3 . H31 . 110.982 no
C4 . C3 . H31 . 110.982 no
C2 . C3 . H32 . 110.982 no
C4 . C3 . H32 . 110.982 no
H31 . C3 . H32 . 109.467 no
N1 . C4 . C3 . 103.05(18) yes
N1 . C4 . C5 . 109.71(17) yes
C3 . C4 . C5 . 110.70(19) yes
N1 . C4 . H41 . 113.861 no
C3 . C4 . H41 . 112.921 no
C5 . C4 . H41 . 106.634 no
C4 . C5 . O1 . 124.0(2) yes
C4 . C5 . O2 . 110.94(19) yes
O1 . C5 . O2 . 125.0(2) yes
C5 . O2 . C6 . 116.09(18) yes
O2 . C6 . C7 . 112.2(2) yes
O2 . C6 . H61 . 108.791 no
C7 . C6 . H61 . 108.791 no
O2 . C6 . H62 . 108.791 no
C7 . C6 . H62 . 108.791 no
H61 . C6 . H62 . 109.467 no
C6 . C7 . H71 . 109.467 no
C6 . C7 . H72 . 109.467 no
H71 . C7 . H72 . 109.475 no
C6 . C7 . H73 . 109.467 no
H71 . C7 . H73 . 109.476 no
H72 . C7 . H73 . 109.476 no
N1 . C8 . O3 . 124.1(2) yes
N1 . C8 . O4 . 108.31(17) yes
O3 . C8 . O4 . 127.6(2) yes
C8 . O4 . C9 . 119.92(16) yes
O4 . C9 . C10 . 101.68(18) yes
O4 . C9 . C11 . 109.29(18) yes
C10 . C9 . C11 . 111.1(2) yes
O4 . C9 . C12 . 109.47(18) yes
C10 . C9 . C12 . 111.2(2) yes
C11 . C9 . C12 . 113.4(2) yes
C9 . C10 . H101 . 109.467 no
C9 . C10 . H102 . 109.467 no
H101 . C10 . H102 . 109.476 no
C9 . C10 . H103 . 109.467 no
H101 . C10 . H103 . 109.475 no
H102 . C10 . H103 . 109.476 no
C9 . C11 . H111 . 109.467 no
C9 . C11 . H112 . 109.467 no
H111 . C11 . H112 . 109.476 no
C9 . C11 . H113 . 109.466 no
H111 . C11 . H113 . 109.476 no
H112 . C11 . H113 . 109.476 no
C9 . C12 . H121 . 109.467 no
C9 . C12 . H122 . 109.466 no
H121 . C12 . H122 . 109.476 no
C9 . C12 . H123 . 109.466 no
H121 . C12 . H123 . 109.476 no
H122 . C12 . H123 . 109.476 no
C1 . S1 . O5 . 108.27(10) yes
C1 . S1 . O6 . 105.37(9) yes
O5 . S1 . O6 . 119.35(11) yes
C1 . S1 . C13 . 106.11(11) yes
O5 . S1 . C13 . 108.46(10) yes
O6 . S1 . C13 . 108.53(11) yes
S1 . C13 . C14 . 118.98(16) yes
S1 . C13 . C18 . 119.37(17) yes
C14 . C13 . C18 . 121.6(2) yes
C13 . C14 . C15 . 118.8(2) yes
C13 . C14 . H141 . 120.600 no
C15 . C14 . H141 . 120.600 no
C14 . C15 . C16 . 119.9(2) yes
C14 . C15 . H151 . 120.025 no
C16 . C15 . H151 . 120.025 no
C15 . C16 . C17 . 120.7(2) yes
C15 . C16 . H161 . 119.644 no
C17 . C16 . H161 . 119.644 no
C16 . C17 . C18 . 119.9(2) yes
C16 . C17 . H171 . 120.050 no
C18 . C17 . H171 . 120.050 no
C13 . C18 . C17 . 119.0(2) yes
C13 . C18 . H181 . 120.486 no
C17 . C18 . H181 . 120.487 no

loop_
_geom_bond_atom_site_label_1
_geom_bond_site_symmetry_1
_geom_bond_atom_site_label_2
_geom_bond_site_symmetry_2
_geom_bond_distance
_geom_bond_publ_flag
N1 . C1 . 1.447(2) yes
N1 . C4 . 1.466(3) yes
N1 . C8 . 1.395(3) yes
C1 . C2 . 1.539(3) yes
C1 . S1 . 1.8191(19) yes
C1 . H11 . 1.000 no
C2 . C3 . 1.533(3) yes
C2 . H21 . 1.000 no
C2 . H22 . 1.000 no
C3 . C4 . 1.540(3) yes
C3 . H31 . 1.000 no
C3 . H32 . 1.000 no
C4 . C5 . 1.524(3) yes
C4 . H41 . 1.000 no
C5 . O1 . 1.205(3) yes
C5 . O2 . 1.339(3) yes
O2 . C6 . 1.470(3) yes
C6 . C7 . 1.497(4) yes
C6 . H61 . 1.000 no
C6 . H62 . 1.000 no
C7 . H71 . 1.000 no
C7 . H72 . 1.000 no
C7 . H73 . 1.000 no
C8 . O3 . 1.198(3) yes
C8 . O4 . 1.345(3) yes
O4 . C9 . 1.488(3) yes
C9 . C10 . 1.520(3) yes
C9 . C11 . 1.512(3) yes
C9 . C12 . 1.515(3) yes
C10 . H101 . 1.000 no
C10 . H102 . 1.000 no
C10 . H103 . 1.000 no
C11 . H111 . 1.000 no
C11 . H112 . 1.000 no
C11 . H113 . 1.000 no
C12 . H121 . 1.000 no
C12 . H122 . 1.000 no
C12 . H123 . 1.000 no
S1 . O5 . 1.4465(17) yes
S1 . O6 . 1.4431(15) yes
S1 . C13 . 1.760(2) yes
C13 . C14 . 1.396(3) yes
C13 . C18 . 1.382(3) yes
C14 . C15 . 1.387(3) yes
C14 . H141 . 1.000 no
C15 . C16 . 1.393(4) yes
C15 . H151 . 1.000 no
C16 . C17 . 1.382(3) yes
C16 . H161 . 1.000 no
C17 . C18 . 1.395(3) yes
C17 . H171 . 1.000 no
C18 . H181 . 1.000 no

loop_
_cod_related_entry_id
_cod_related_entry_database
_cod_related_entry_code
1 ChemSpider 17249726
